data_7230097
loop_
_publ_author_name
'Nong, Wenqian'
'Zhao, Anran'
'Wei, Jinrui'
'Cheng, Hui'
'Luo, Xuan'
'Lin, Cuiwu'

_publ_section_title
;
 Synthesis of a series of benzothiazole amide derivatives and their
 biological evaluation as potent hemostatic agents
;
_journal_issue 12
_journal_name_full 'RSC Advances'
_journal_page_first 6231
_journal_paper_doi 10.1039/C7RA13397A
_journal_volume 8
_journal_year 2018
_chemical_formula_moiety 'C16 H14 N2 O S'
_chemical_formula_sum 'C16 H14 N2 O S'
_chemical_formula_weight 282.35
_chemical_name_systematic N-(benzo[d]thiazol-2-yl)-3-phenylpropanamide
_space_group_crystal_system monoclinic
_space_group_IT_number 14
_space_group_name_Hall '-P 2ybc'
_space_group_name_H-M_alt 'P 1 21/c 1'
_symmetry_space_group_name_Hall '-P 2ybc'
_symmetry_space_group_name_H-M 'P 1 21/c 1'
_atom_sites_solution_hydrogens geom
_atom_sites_solution_primary direct
_audit_creation_date 2017-10-04
_audit_creation_method
;
Olex2 1.2
(compiled 2017.08.10 svn.r3458 for OlexSys, GUI svn.r5381)
;
_audit_update_record
;
2017-10-30 deposited with the CCDC.
2018-01-30 downloaded from the CCDC.
;
_cell_angle_alpha 90
_cell_angle_beta 98.9090(10)
_cell_angle_gamma 90
_cell_formula_units_Z 8
_cell_length_a 10.97060(10)
_cell_length_b 7.52360(10)
_cell_length_c 33.4233(5)
_cell_measurement_reflns_used 8196
_cell_measurement_temperature 150.00(10)
_cell_measurement_theta_max 73.8370
_cell_measurement_theta_min 2.7410
_cell_volume 2725.42(6)
_computing_cell_refinement 'CrysAlisPro 1.171.39.28b (Rigaku OD, 2015)'
_computing_data_collection 'CrysAlisPro 1.171.39.28b (Rigaku OD, 2015)'
_computing_data_reduction 'CrysAlisPro 1.171.39.28b (Rigaku OD, 2015)'
_computing_molecular_graphics 'Olex2 (Dolomanov et al., 2009)'
_computing_publication_material 'Olex2 (Dolomanov et al., 2009)'
_computing_structure_refinement 'ShelXL (Sheldrick, 2015)'
_computing_structure_solution 'ShelXS (Sheldrick, 2008)'
_diffrn_ambient_environment N~2~
_diffrn_ambient_temperature 150.00(10)
_diffrn_detector 'CCD plate'
_diffrn_measured_fraction_theta_full 0.999
_diffrn_measured_fraction_theta_max 0.973
_diffrn_measurement_details
;
List of Runs (angles in degrees, time in seconds):

  # Type    Start    End  Width  t~exp~   \w     \q     \k     \f   Frames
#--------------------------------------------------------------------------
  1  \w     62.00  87.00   0.50    0.50    --    0.00  19.00 -90.00   50
  2  \w    -18.00  39.00   0.50    0.50    --    0.00  19.00 -90.00  114
  3  \w    -41.00  17.00   0.50    0.50    --    0.00 -38.00   0.00  116
  4  \w     47.00  87.00   0.50    0.50    --    0.00  57.00 -90.00   80
  5  \w     57.00 115.00   0.50    1.00    --   95.20 -45.00 120.00  116
  6  \w      6.00 117.00   0.50    1.00    --   95.20 -61.00  90.00  222
  7  \w     76.00 145.00   0.50    1.00    --   95.20  45.00-120.00  138
  8  \w     45.00 102.00   0.50    1.00    --   95.20 -30.00-150.00  114
  9  \w      6.00  38.00   0.50    1.00    --   95.20 -45.00 120.00   64
 10  \w      6.00 125.00   0.50    1.00    --   95.20 -82.00  90.00  238
 11  \w    152.00 178.00   0.50    1.00    --   95.20  30.00-150.00   52
 12  \w     92.00 185.00   0.50    1.00    --   95.20  30.00 -60.00  186
;
_diffrn_measurement_device 'four-circle diffractometer'
_diffrn_measurement_device_type 'XtaLAB AFC12 (RINC): Kappa dual home/near'
_diffrn_measurement_method '\w scans'
_diffrn_orient_matrix_type 'CrysAlisPro convention (1999,Acta A55,543-557)'
_diffrn_orient_matrix_UB_11 0.0697938000
_diffrn_orient_matrix_UB_12 0.1655202000
_diffrn_orient_matrix_UB_13 -0.0114807000
_diffrn_orient_matrix_UB_21 0.0588135000
_diffrn_orient_matrix_UB_22 -0.1116875000
_diffrn_orient_matrix_UB_23 -0.0306215000
_diffrn_orient_matrix_UB_31 -0.1089081000
_diffrn_orient_matrix_UB_32 0.0455645000
_diffrn_orient_matrix_UB_33 -0.0332731000
_diffrn_radiation_monochromator graphite
_diffrn_radiation_probe x-ray
_diffrn_radiation_type CuK\a
_diffrn_radiation_wavelength 1.54184
_diffrn_reflns_av_R_equivalents 0.0297
_diffrn_reflns_av_unetI/netI 0.0351
_diffrn_reflns_Laue_measured_fraction_full 0.999
_diffrn_reflns_Laue_measured_fraction_max 0.973
_diffrn_reflns_limit_h_max 13
_diffrn_reflns_limit_h_min -13
_diffrn_reflns_limit_k_max 8
_diffrn_reflns_limit_k_min -9
_diffrn_reflns_limit_l_max 31
_diffrn_reflns_limit_l_min -41
_diffrn_reflns_number 14599
_diffrn_reflns_point_group_measured_fraction_full 0.999
_diffrn_reflns_point_group_measured_fraction_max 0.973
_diffrn_reflns_theta_full 67.684
_diffrn_reflns_theta_max 74.009
_diffrn_reflns_theta_min 2.676
_diffrn_source 'fine-focus sealed X-ray tube'
_diffrn_source_type 'Enhance (Cu) X-ray Source'
_exptl_absorpt_coefficient_mu 2.075
_exptl_absorpt_correction_T_max 1.00000
_exptl_absorpt_correction_T_min 0.82455
_exptl_absorpt_correction_type multi-scan
_exptl_absorpt_process_details
;
CrysAlisPro 1.171.39.28b (Rigaku Oxford Diffraction, 2015)
Empirical absorption correction using spherical harmonics,
 implemented in SCALE3 ABSPACK scaling algorithm.
;
_exptl_crystal_colour colorless
_exptl_crystal_density_diffrn 1.376
_exptl_crystal_description block
_exptl_crystal_F_000 1184
_exptl_crystal_size_max 0.18
_exptl_crystal_size_mid 0.15
_exptl_crystal_size_min 0.12
_refine_diff_density_max 0.219
_refine_diff_density_min -0.339
_refine_diff_density_rms 0.068
_refine_ls_extinction_method none
_refine_ls_goodness_of_fit_ref 1.071
_refine_ls_hydrogen_treatment constr
_refine_ls_matrix_type full
_refine_ls_number_parameters 361
_refine_ls_number_reflns 5388
_refine_ls_number_restraints 0
_refine_ls_restrained_S_all 1.071
_refine_ls_R_factor_all 0.0416
_refine_ls_R_factor_gt 0.0356
_refine_ls_shift/su_max 0.001
_refine_ls_shift/su_mean 0.000
_refine_ls_structure_factor_coef Fsqd
_refine_ls_weighting_details 'w=1/[\s^2^(Fo^2^)+(0.0326P)^2^+1.8912P] where P=(Fo^2^+2Fc^2^)/3'
_refine_ls_weighting_scheme calc
_refine_ls_wR_factor_gt 0.0928
_refine_ls_wR_factor_ref 0.0951
_reflns_Friedel_coverage 0.000
_reflns_number_gt 4812
_reflns_number_total 5388
_reflns_threshold_expression 'I > 2\s(I)'
_cod_data_source_file c7ra13397a2.cif
_cod_data_source_block qhrgs
_cod_database_code 7230097
_shelx_shelxl_version_number 2017/1
_shelx_space_group_comment
;
The symmetry employed for this shelxl refinement is uniquely defined
by the following loop, which should always be used as a source of
symmetry information in preference to the above space-group names.
They are only intended as comments.
;
_shelx_estimated_absorpt_t_max 0.789
_shelx_estimated_absorpt_t_min 0.706
_reflns_odcompleteness_completeness 99.96
_reflns_odcompleteness_iscentric 1
_reflns_odcompleteness_theta 66.97
_olex2_refinement_description
;
1. Fixed Uiso
 At 1.2 times of:
  All C(H) groups, All C(H,H) groups, All N(H) groups
2.a Secondary CH2 refined with riding coordinates:
 C9(H9a,H9b), C10(H10a,H10b), C00O(H00a,H00b), C00S(H00c,H00d)
2.b Aromatic/amide H refined with riding coordinates:
 N2(H2), N006(H006), C5(H5), C2(H2a), C3(H3), C4(H4), C00P(H00P), C00Q(H00Q),
 C00T(H00T), C00U(H00U), C16(H16), C00W(H00W), C12(H12), C00Y(H00Y), C00Z(H00Z),
  C13(H13), C14(H14), C15(H15), C013(H013), C014(H014)
;
_olex2_submission_special_instructions 'No special instructions were received'
_oxdiff_exptl_absorpt_empirical_details
;
Empirical correction (ABSPACK) includes:
- Absorption correction using spherical harmonics
- Frame scaling
;
_oxdiff_exptl_absorpt_empirical_full_max 1.452
_oxdiff_exptl_absorpt_empirical_full_min 0.596

loop_
_space_group_symop_operation_xyz
'x, y, z'
'-x, y+1/2, -z+1/2'
'-x, -y, -z'
'x, -y-1/2, z-1/2'

loop_
_atom_site_label
_atom_site_type_symbol
_atom_site_fract_x
_atom_site_fract_y
_atom_site_fract_z
_atom_site_U_iso_or_equiv
_atom_site_adp_type
_atom_site_occupancy
_atom_site_site_symmetry_order
_atom_site_calc_flag
_atom_site_refinement_flags_posn
S001 S -0.06604(3) 0.27201(5) 0.48411(2) 0.02144(11) Uani 1 1 d .
S002 S 0.62448(4) 0.28706(6) 0.47910(2) 0.02314(11) Uani 1 1 d .
O003 O -0.04059(11) 0.41679(17) 0.41186(4) 0.0277(3) Uani 1 1 d .
O1 O 0.61308(11) 0.35312(19) 0.55686(4) 0.0309(3) Uani 1 1 d .
N2 N 0.43359(12) 0.24719(19) 0.52240(4) 0.0216(3) Uani 1 1 d .
H2 H 0.359024 0.216353 0.524013 0.026 Uiso 1 1 calc R
N006 N 0.14035(12) 0.3438(2) 0.45081(4) 0.0241(3) Uani 1 1 d .
H006 H 0.219147 0.340576 0.451869 0.029 Uiso 1 1 calc R
N1 N 0.39838(12) 0.18359(19) 0.45340(4) 0.0215(3) Uani 1 1 d .
N008 N 0.16400(12) 0.23094(19) 0.51677(4) 0.0222(3) Uani 1 1 d .
C009 C -0.03521(15) 0.1852(2) 0.53292(5) 0.0214(3) Uani 1 1 d .
C00A C 0.07149(15) 0.4088(2) 0.41612(5) 0.0224(3) Uani 1 1 d .
C6 C 0.46109(15) 0.1788(2) 0.42023(5) 0.0207(3) Uani 1 1 d .
C5 C 0.41021(16) 0.1256(2) 0.38115(5) 0.0235(3) Uani 1 1 d .
H5 H 0.328576 0.088026 0.375530 0.028 Uiso 1 1 calc R
C7 C 0.47285(15) 0.2354(2) 0.48523(5) 0.0205(3) Uani 1 1 d .
C9 C 0.44596(15) 0.2984(2) 0.59444(5) 0.0220(3) Uani 1 1 d .
H9A H 0.423645 0.176237 0.599160 0.026 Uiso 1 1 calc R
H9B H 0.370519 0.367629 0.589760 0.026 Uiso 1 1 calc R
C00F C 0.09250(14) 0.2832(2) 0.48408(5) 0.0209(3) Uani 1 1 d .
C8 C 0.50697(15) 0.3055(2) 0.55701(5) 0.0222(3) Uani 1 1 d .
C2 C 0.65906(16) 0.2365(2) 0.39759(5) 0.0251(4) Uani 1 1 d .
H2A H 0.740906 0.273174 0.402996 0.030 Uiso 1 1 calc R
C1 C 0.58508(15) 0.2316(2) 0.42808(5) 0.0220(3) Uani 1 1 d .
C3 C 0.60605(17) 0.1846(2) 0.35906(5) 0.0280(4) Uani 1 1 d .
H3 H 0.653229 0.186417 0.338220 0.034 Uiso 1 1 calc R
C4 C 0.48344(17) 0.1297(2) 0.35090(5) 0.0268(4) Uani 1 1 d .
H4 H 0.450233 0.095311 0.324751 0.032 Uiso 1 1 calc R
C10 C 0.52761(16) 0.3686(2) 0.63224(5) 0.0248(4) Uani 1 1 d .
H10A H 0.609683 0.318779 0.633569 0.030 Uiso 1 1 calc R
H10B H 0.534465 0.496715 0.630108 0.030 Uiso 1 1 calc R
C00M C 0.03299(17) 0.3408(2) 0.32048(5) 0.0259(4) Uani 1 1 d .
C11 C 0.47838(17) 0.3238(2) 0.67092(5) 0.0253(4) Uani 1 1 d .
C00O C 0.14781(16) 0.4748(3) 0.38515(5) 0.0271(4) Uani 1 1 d .
H00A H 0.211062 0.387644 0.382312 0.033 Uiso 1 1 calc R
H00B H 0.188792 0.584203 0.394924 0.033 Uiso 1 1 calc R
C00P C 0.13783(16) 0.1098(2) 0.58381(5) 0.0256(4) Uani 1 1 d .
H00P H 0.222411 0.102801 0.592521 0.031 Uiso 1 1 calc R
C00Q C -0.11803(16) 0.1283(2) 0.55790(5) 0.0275(4) Uani 1 1 d .
H00Q H -0.202725 0.133350 0.549275 0.033 Uiso 1 1 calc R
C00R C 0.09259(15) 0.1749(2) 0.54544(5) 0.0212(3) Uani 1 1 d .
C00S C 0.07126(17) 0.5086(2) 0.34369(5) 0.0293(4) Uani 1 1 d .
H00C H -0.002139 0.574837 0.347292 0.035 Uiso 1 1 calc R
H00D H 0.118842 0.581651 0.327833 0.035 Uiso 1 1 calc R
C00T C 0.05607(17) 0.0559(2) 0.60877(5) 0.0294(4) Uani 1 1 d .
H00T H 0.085807 0.013422 0.634571 0.035 Uiso 1 1 calc R
C00U C -0.07081(17) 0.0644(3) 0.59575(6) 0.0317(4) Uani 1 1 d .
H00U H -0.124550 0.026219 0.612938 0.038 Uiso 1 1 calc R
C16 C 0.35285(18) 0.3341(3) 0.67353(6) 0.0312(4) Uani 1 1 d .
H16 H 0.298026 0.375517 0.651472 0.037 Uiso 1 1 calc R
C00W C -0.08996(18) 0.2966(3) 0.30862(5) 0.0319(4) Uani 1 1 d .
H00W H -0.151207 0.370632 0.315602 0.038 Uiso 1 1 calc R
C12 C 0.55764(19) 0.2647(3) 0.70477(6) 0.0331(4) Uani 1 1 d .
H12 H 0.641973 0.259604 0.704049 0.040 Uiso 1 1 calc R
C00Y C 0.12228(19) 0.2262(3) 0.30952(5) 0.0345(4) Uani 1 1 d .
H00Y H 0.205361 0.253507 0.316995 0.041 Uiso 1 1 calc R
C00Z C -0.1229(2) 0.1430(3) 0.28645(6) 0.0432(5) Uani 1 1 d .
H00Z H -0.205857 0.115771 0.278541 0.052 Uiso 1 1 calc R
C13 C 0.5129(2) 0.2129(3) 0.73976(6) 0.0427(5) Uani 1 1 d .
H13 H 0.567218 0.172319 0.762017 0.051 Uiso 1 1 calc R
C14 C 0.3886(2) 0.2214(3) 0.74154(6) 0.0437(5) Uani 1 1 d .
H14 H 0.358653 0.185666 0.764821 0.052 Uiso 1 1 calc R
C15 C 0.3086(2) 0.2834(3) 0.70854(6) 0.0400(5) Uani 1 1 d .
H15 H 0.224655 0.291335 0.709766 0.048 Uiso 1 1 calc R
C013 C 0.0892(2) 0.0726(3) 0.28772(6) 0.0465(6) Uani 1 1 d .
H013 H 0.150063 -0.002606 0.280882 0.056 Uiso 1 1 calc R
C014 C -0.0334(3) 0.0308(3) 0.27610(6) 0.0503(6) Uani 1 1 d .
H014 H -0.055621 -0.072272 0.261408 0.060 Uiso 1 1 calc R

loop_
_atom_site_aniso_label
_atom_site_aniso_U_11
_atom_site_aniso_U_22
_atom_site_aniso_U_33
_atom_site_aniso_U_23
_atom_site_aniso_U_13
_atom_site_aniso_U_12
S001 0.01497(19) 0.0258(2) 0.0233(2) -0.00025(15) 0.00214(15) 0.00040(15)
S002 0.01509(19) 0.0337(2) 0.0206(2) -0.00085(16) 0.00264(15) -0.00032(16)
O003 0.0202(6) 0.0337(7) 0.0288(6) 0.0020(5) 0.0023(5) 0.0005(5)
O1 0.0179(6) 0.0497(8) 0.0249(6) -0.0055(6) 0.0030(5) -0.0052(5)
N2 0.0161(6) 0.0296(7) 0.0196(7) -0.0014(6) 0.0039(5) -0.0015(5)
N006 0.0151(6) 0.0353(8) 0.0220(7) -0.0010(6) 0.0034(5) -0.0002(6)
N1 0.0181(7) 0.0263(7) 0.0203(7) -0.0007(6) 0.0030(5) 0.0000(5)
N008 0.0174(7) 0.0265(7) 0.0225(7) -0.0016(6) 0.0025(5) 0.0003(5)
C009 0.0194(8) 0.0213(8) 0.0233(8) -0.0018(6) 0.0029(6) 0.0011(6)
C00A 0.0215(8) 0.0231(8) 0.0221(8) -0.0040(6) 0.0021(6) -0.0015(6)
C6 0.0202(8) 0.0208(8) 0.0215(8) 0.0008(6) 0.0042(6) 0.0029(6)
C5 0.0222(8) 0.0234(8) 0.0242(8) -0.0006(7) 0.0013(7) 0.0002(7)
C7 0.0187(8) 0.0224(8) 0.0209(8) 0.0005(6) 0.0042(6) 0.0018(6)
C9 0.0199(8) 0.0255(8) 0.0207(8) -0.0003(7) 0.0036(6) 0.0003(6)
C00F 0.0158(8) 0.0233(8) 0.0233(8) -0.0042(6) 0.0024(6) 0.0001(6)
C8 0.0202(8) 0.0252(8) 0.0209(8) -0.0018(7) 0.0027(6) 0.0017(6)
C2 0.0196(8) 0.0306(9) 0.0260(9) 0.0030(7) 0.0063(7) 0.0045(7)
C1 0.0218(8) 0.0239(8) 0.0201(8) 0.0008(6) 0.0033(6) 0.0036(6)
C3 0.0321(9) 0.0303(9) 0.0237(9) 0.0031(7) 0.0114(7) 0.0067(7)
C4 0.0339(10) 0.0257(9) 0.0210(8) -0.0008(7) 0.0046(7) 0.0036(7)
C10 0.0254(9) 0.0270(9) 0.0220(8) -0.0011(7) 0.0039(7) -0.0016(7)
C00M 0.0320(9) 0.0302(9) 0.0151(7) 0.0049(7) 0.0029(7) 0.0000(7)
C11 0.0337(9) 0.0213(8) 0.0210(8) -0.0037(7) 0.0043(7) -0.0023(7)
C00O 0.0246(9) 0.0329(9) 0.0241(8) -0.0014(7) 0.0042(7) -0.0056(7)
C00P 0.0224(8) 0.0258(9) 0.0275(9) 0.0006(7) 0.0009(7) 0.0000(7)
C00Q 0.0185(8) 0.0323(9) 0.0317(9) 0.0036(8) 0.0045(7) -0.0008(7)
C00R 0.0210(8) 0.0189(8) 0.0241(8) -0.0024(6) 0.0044(6) -0.0005(6)
C00S 0.0335(10) 0.0290(9) 0.0252(9) 0.0043(7) 0.0036(7) -0.0023(8)
C00T 0.0328(10) 0.0295(9) 0.0253(9) 0.0043(7) 0.0032(7) -0.0005(8)
C00U 0.0290(9) 0.0358(10) 0.0319(10) 0.0066(8) 0.0099(8) -0.0029(8)
C16 0.0342(10) 0.0340(10) 0.0262(9) -0.0012(8) 0.0073(8) -0.0023(8)
C00W 0.0353(10) 0.0377(10) 0.0228(9) 0.0042(8) 0.0051(7) -0.0012(8)
C12 0.0401(11) 0.0326(10) 0.0249(9) -0.0035(8) -0.0003(8) 0.0017(8)
C00Y 0.0374(11) 0.0439(11) 0.0226(9) 0.0021(8) 0.0060(8) 0.0070(9)
C00Z 0.0518(13) 0.0525(13) 0.0245(9) -0.0013(9) 0.0034(9) -0.0194(11)
C13 0.0707(16) 0.0362(11) 0.0191(9) 0.0004(8) 0.0001(9) 0.0028(10)
C14 0.0700(16) 0.0374(11) 0.0274(10) -0.0011(9) 0.0194(10) -0.0096(11)
C15 0.0479(12) 0.0406(11) 0.0352(11) -0.0035(9) 0.0180(9) -0.0083(9)
C013 0.0682(16) 0.0451(12) 0.0289(10) -0.0026(9) 0.0162(10) 0.0134(11)
C014 0.0853(18) 0.0436(12) 0.0239(10) -0.0093(9) 0.0146(11) -0.0131(12)

loop_
_atom_type_symbol
_atom_type_description
_atom_type_scat_dispersion_real
_atom_type_scat_dispersion_imag
_atom_type_scat_source
C C 0.0181 0.0091 'International Tables Vol C Tables 4.2.6.8 and 6.1.1.4'
H H 0.0000 0.0000 'International Tables Vol C Tables 4.2.6.8 and 6.1.1.4'
N N 0.0311 0.0180 'International Tables Vol C Tables 4.2.6.8 and 6.1.1.4'
O O 0.0492 0.0322 'International Tables Vol C Tables 4.2.6.8 and 6.1.1.4'
S S 0.3331 0.5567 'International Tables Vol C Tables 4.2.6.8 and 6.1.1.4'

loop_
_geom_angle_atom_site_label_1
_geom_angle_atom_site_label_2
_geom_angle_atom_site_label_3
_geom_angle
C009 S001 C00F 88.24(8)
C1 S002 C7 88.01(8)
C7 N2 H2 118.2
C8 N2 H2 118.2
C8 N2 C7 123.67(14)
C00A N006 H006 117.6
C00A N006 C00F 124.81(14)
C00F N006 H006 117.6
C7 N1 C6 109.56(14)
C00F N008 C00R 109.77(14)
C00Q C009 S001 128.81(13)
C00Q C009 C00R 121.27(16)
C00R C009 S001 109.92(12)
O003 C00A N006 122.05(15)
O003 C00A C00O 124.04(15)
N006 C00A C00O 113.87(14)
N1 C6 C5 125.21(15)
N1 C6 C1 115.34(14)
C5 C6 C1 119.45(15)
C6 C5 H5 120.6
C4 C5 C6 118.86(16)
C4 C5 H5 120.6
N2 C7 S002 121.74(12)
N1 C7 S002 117.37(12)
N1 C7 N2 120.88(14)
H9A C9 H9B 107.7
C8 C9 H9A 108.9
C8 C9 H9B 108.9
C8 C9 C10 113.29(14)
C10 C9 H9A 108.9
C10 C9 H9B 108.9
N006 C00F S001 121.42(12)
N008 C00F S001 117.17(12)
N008 C00F N006 121.40(14)
O1 C8 N2 121.72(15)
O1 C8 C9 124.09(15)
N2 C8 C9 114.15(14)
C1 C2 H2A 121.2
C3 C2 H2A 121.2
C3 C2 C1 117.58(16)
C6 C1 S002 109.70(12)
C2 C1 S002 128.51(14)
C2 C1 C6 121.79(16)
C2 C3 H3 119.4
C2 C3 C4 121.29(16)
C4 C3 H3 119.4
C5 C4 C3 121.01(16)
C5 C4 H4 119.5
C3 C4 H4 119.5
C9 C10 H10A 109.0
C9 C10 H10B 109.0
H10A C10 H10B 107.8
C11 C10 C9 112.85(14)
C11 C10 H10A 109.0
C11 C10 H10B 109.0
C00W C00M C00S 121.96(17)
C00W C00M C00Y 117.91(18)
C00Y C00M C00S 120.12(17)
C16 C11 C10 121.79(16)
C12 C11 C10 120.38(16)
C12 C11 C16 117.79(17)
C00A C00O H00A 109.0
C00A C00O H00B 109.0
C00A C00O C00S 113.02(14)
H00A C00O H00B 107.8
C00S C00O H00A 109.0
C00S C00O H00B 109.0
C00R C00P H00P 120.3
C00T C00P H00P 120.3
C00T C00P C00R 119.31(16)
C009 C00Q H00Q 121.0
C00U C00Q C009 118.05(16)
C00U C00Q H00Q 121.0
N008 C00R C009 114.88(15)
C00P C00R N008 125.61(15)
C00P C00R C009 119.51(15)
C00M C00S C00O 113.44(15)
C00M C00S H00C 108.9
C00M C00S H00D 108.9
C00O C00S H00C 108.9
C00O C00S H00D 108.9
H00C C00S H00D 107.7
C00P C00T H00T 119.7
C00P C00T C00U 120.65(17)
C00U C00T H00T 119.7
C00Q C00U C00T 121.20(16)
C00Q C00U H00U 119.4
C00T C00U H00U 119.4
C11 C16 H16 119.5
C15 C16 C11 120.99(19)
C15 C16 H16 119.5
C00M C00W H00W 119.6
C00M C00W C00Z 120.89(19)
C00Z C00W H00W 119.6
C11 C12 H12 119.5
C11 C12 C13 121.1(2)
C13 C12 H12 119.5
C00M C00Y H00Y 119.4
C013 C00Y C00M 121.1(2)
C013 C00Y H00Y 119.4
C00W C00Z H00Z 119.8
C014 C00Z C00W 120.4(2)
C014 C00Z H00Z 119.8
C12 C13 H13 119.9
C14 C13 C12 120.3(2)
C14 C13 H13 119.9
C13 C14 H14 120.2
C13 C14 C15 119.54(19)
C15 C14 H14 120.2
C16 C15 H15 119.8
C14 C15 C16 120.3(2)
C14 C15 H15 119.8
C00Y C013 H013 119.9
C014 C013 C00Y 120.2(2)
C014 C013 H013 119.9
C00Z C014 H014 120.3
C013 C014 C00Z 119.5(2)
C013 C014 H014 120.3

loop_
_geom_bond_atom_site_label_1
_geom_bond_atom_site_label_2
_geom_bond_distance
S001 C009 1.7412(17)
S001 C00F 1.7415(16)
S002 C7 1.7510(16)
S002 C1 1.7437(17)
O003 C00A 1.217(2)
O1 C8 1.219(2)
N2 H2 0.8600
N2 C7 1.379(2)
N2 C8 1.375(2)
N006 H006 0.8600
N006 C00A 1.372(2)
N006 C00F 1.379(2)
N1 C6 1.393(2)
N1 C7 1.297(2)
N008 C00F 1.303(2)
N008 C00R 1.394(2)
C009 C00Q 1.393(2)
C009 C00R 1.402(2)
C00A C00O 1.512(2)
C6 C5 1.397(2)
C6 C1 1.402(2)
C5 H5 0.9300
C5 C4 1.386(2)
C9 H9A 0.9700
C9 H9B 0.9700
C9 C8 1.509(2)
C9 C10 1.526(2)
C2 H2A 0.9300
C2 C1 1.398(2)
C2 C3 1.385(3)
C3 H3 0.9300
C3 C4 1.393(3)
C4 H4 0.9300
C10 H10A 0.9700
C10 H10B 0.9700
C10 C11 1.514(2)
C00M C00S 1.507(3)
C00M C00W 1.386(3)
C00M C00Y 1.396(3)
C11 C16 1.395(3)
C11 C12 1.389(3)
C00O H00A 0.9700
C00O H00B 0.9700
C00O C00S 1.526(2)
C00P H00P 0.9300
C00P C00R 1.390(2)
C00P C00T 1.377(2)
C00Q H00Q 0.9300
C00Q C00U 1.377(3)
C00S H00C 0.9700
C00S H00D 0.9700
C00T H00T 0.9300
C00T C00U 1.394(3)
C00U H00U 0.9300
C16 H16 0.9300
C16 C15 1.388(3)
C00W H00W 0.9300
C00W C00Z 1.390(3)
C12 H12 0.9300
C12 C13 1.392(3)
C00Y H00Y 0.9300
C00Y C013 1.384(3)
C00Z H00Z 0.9300
C00Z C014 1.379(3)
C13 H13 0.9300
C13 C14 1.375(3)
C14 H14 0.9300
C14 C15 1.380(3)
C15 H15 0.9300
C013 H013 0.9300
C013 C014 1.378(3)
C014 H014 0.9300
